data_2239165
loop_
_publ_author_name
'Carballo, Rub\'en M.'
'Hern\'andez-Ortega, Sim\'on'
'Padilla-Monta\~no, Nayely'
'Reyes-Mart\'inez, Reyna'
'Mir\'on-L\'opez, Gumersindo'

_publ_section_title
;
 4-Methyl-<i>N</i>-(4-methylphenylsulfonyl)-<i>N</i>-[4-(4-methylphenyl)-1,3-thiazol-2-yl]benzenesulfonamide
;
_journal_coeditor_code KP2458
_journal_issue 1
_journal_name_full 'Acta Crystallographica Section E'
_journal_page_first o6
_journal_page_last o7
_journal_paper_doi 10.1107/S1600536813032145
_journal_volume 70
_journal_year 2014
_chemical_formula_iupac 'C24 H22 N2 O4 S3'
_chemical_formula_moiety 'C24 H22 N2 O4 S3'
_chemical_formula_sum 'C24 H22 N2 O4 S3'
_chemical_formula_weight 498.61
_chemical_name_systematic
4-Methyl-<i>N</i>-(4-methylphenylsulfonyl)-<i>N</i>-[4-(4-methylphenyl)-1,3-thiazol-2-yl]benzenesulfonamide
_space_group_crystal_system triclinic
_space_group_IT_number 2
_space_group_name_Hall '-P 1'
_space_group_name_H-M_alt 'P -1'
_symmetry_space_group_name_Hall '-P 1'
_symmetry_space_group_name_H-M 'P -1'
_atom_sites_solution_hydrogens geom
_audit_creation_method SHELXL-2013
_cell_angle_alpha 84.6150(10)
_cell_angle_beta 87.0220(10)
_cell_angle_gamma 85.4820(10)
_cell_formula_units_Z 4
_cell_length_a 8.3322(2)
_cell_length_b 12.0630(3)
_cell_length_c 23.5756(6)
_cell_measurement_reflns_used 7195
_cell_measurement_temperature 298(2)
_cell_measurement_theta_max 25.26
_cell_measurement_theta_min 2.32
_cell_volume 2349.45(10)
_computing_cell_refinement 'SAINT (Bruker, 2007)'
_computing_data_collection 'APEX2 (Bruker, 2007)'
_computing_data_reduction 'SAINT (Bruker, 2007)'
_computing_molecular_graphics 'ORTEP-3 for Windows (Farrugia, 2012) and DIAMOND (Brandenburg, 2006)'
_computing_publication_material 'SHELXTL  (Sheldrick, 2008) and PLATON (Spek, 2009)'
_computing_structure_refinement 'SHELXL2013 (Sheldrick, 2008)'
_computing_structure_solution 'SHELXS97  (Sheldrick, 2008)'
_diffrn_ambient_temperature 298(2)
_diffrn_detector_area_resol_mean 0.83
_diffrn_measured_fraction_theta_full 0.998
_diffrn_measured_fraction_theta_max 0.995
_diffrn_measurement_device_type 'Bruker APEXII CCD area-detector'
_diffrn_measurement_method 'omega scans'
_diffrn_radiation_type MoK\a
_diffrn_radiation_wavelength 0.71073
_diffrn_reflns_av_R_equivalents 0.0346
_diffrn_reflns_limit_h_max 10
_diffrn_reflns_limit_h_min -10
_diffrn_reflns_limit_k_max 14
_diffrn_reflns_limit_k_min -14
_diffrn_reflns_limit_l_max 28
_diffrn_reflns_limit_l_min -28
_diffrn_reflns_number 18770
_diffrn_reflns_theta_full 25.242
_diffrn_reflns_theta_max 25.345
_diffrn_reflns_theta_min 1.700
_exptl_absorpt_coefficient_mu 0.350
_exptl_absorpt_correction_type none
_exptl_crystal_colour colourless
_exptl_crystal_density_diffrn 1.410
_exptl_crystal_description prism
_exptl_crystal_F_000 1040
_exptl_crystal_size_max 0.442
_exptl_crystal_size_mid 0.384
_exptl_crystal_size_min 0.281
_refine_diff_density_max 0.234
_refine_diff_density_min -0.282
_refine_ls_extinction_coef 0.0092(7)
_refine_ls_extinction_expression Fc^*^=kFc[1+0.001xFc^2^\l^3^/sin(2\q)]^-1/4^
_refine_ls_extinction_method 'SHELXL2013 (Sheldrick, 2008)'
_refine_ls_goodness_of_fit_ref 0.982
_refine_ls_hydrogen_treatment constr
_refine_ls_matrix_type full
_refine_ls_number_parameters 602
_refine_ls_number_reflns 8539
_refine_ls_number_restraints 2
_refine_ls_restrained_S_all 0.982
_refine_ls_R_factor_all 0.0493
_refine_ls_R_factor_gt 0.0387
_refine_ls_shift/su_max 0.002
_refine_ls_shift/su_mean 0.000
_refine_ls_structure_factor_coef Fsqd
_refine_ls_weighting_details w=1/[\s^2^(Fo^2^)+(0.0613P)^2^]
_refine_ls_weighting_scheme calc
_refine_ls_wR_factor_gt 0.0971
_refine_ls_wR_factor_ref 0.1035
_reflns_number_gt 6755
_reflns_number_total 8539
_reflns_threshold_expression I>2\s(I)
_cod_data_source_file kp2458sup1.cf
_cod_data_source_block I
_cod_original_cell_volume 2349.46(10)
_cod_database_code 2239165
_cod_database_fobs_code 2239165

loop_
_space_group_symop_operation_xyz
'x, y, z'
'-x, -y, -z'

loop_
_atom_site_type_symbol
_atom_site_label
_atom_site_fract_x
_atom_site_fract_y
_atom_site_fract_z
_atom_site_U_iso_or_equiv
_atom_site_adp_type
_atom_site_calc_flag
_atom_site_refinement_flags
_atom_site_occupancy
_atom_site_symmetry_multiplicity
S S1 0.21107(6) 0.86099(4) 0.70159(2) 0.04992(16) Uani d . 1 1
C C2 0.3027(2) 0.73811(15) 0.68033(8) 0.0403(4) Uani d . 1 1
N N3 0.38103(19) 0.67554(13) 0.71866(7) 0.0418(4) Uani d . 1 1
C C4 0.3706(2) 0.72444(16) 0.76934(8) 0.0411(5) Uani d . 1 1
C C5 0.2846(2) 0.82565(16) 0.76730(9) 0.0473(5) Uani d . 1 1
H H5 0.2683 0.8695 0.7978 0.057 Uiso calc R 1 1
C C6 0.4503(2) 0.66461(16) 0.81880(8) 0.0424(5) Uani d . 1 1
C C7 0.4960(3) 0.55130(18) 0.81897(9) 0.0555(6) Uani d . 1 1
H H7 0.4752 0.5137 0.7878 0.067 Uiso calc R 1 1
C C8 0.5717(3) 0.49367(18) 0.86461(9) 0.0585(6) Uani d . 1 1
H H8 0.6000 0.4177 0.8638 0.070 Uiso calc R 1 1
C C9 0.6060(3) 0.54611(19) 0.91126(9) 0.0532(5) Uani d . 1 1
C C10 0.5589(3) 0.65886(18) 0.91154(9) 0.0607(6) Uani d . 1 1
H H10 0.5792 0.6959 0.9430 0.073 Uiso calc R 1 1
C C11 0.4825(3) 0.71747(17) 0.86615(9) 0.0546(6) Uani d . 1 1
H H11 0.4524 0.7931 0.8674 0.066 Uiso calc R 1 1
C C12 0.6947(3) 0.4832(2) 0.96038(10) 0.0776(8) Uani d . 1 1
H H12A 0.7016 0.5316 0.9901 0.116 Uiso calc R 1 1
H H12B 0.8013 0.4583 0.9472 0.116 Uiso calc R 1 1
H H12C 0.6374 0.4198 0.9749 0.116 Uiso calc R 1 1
N N13 0.29416(19) 0.70889(13) 0.62341(6) 0.0424(4) Uani d . 1 1
S S14 0.15899(6) 0.61754(4) 0.61109(2) 0.04159(14) Uani d . 1 1
O O1 0.02760(15) 0.64008(11) 0.65010(6) 0.0485(3) Uani d . 1 1
O O2 0.13878(17) 0.63097(12) 0.55121(6) 0.0551(4) Uani d . 1 1
C C15 0.2485(2) 0.48402(16) 0.63075(8) 0.0418(5) Uani d . 1 1
C C16 0.3208(2) 0.41966(17) 0.58949(9) 0.0495(5) Uani d . 1 1
H H16 0.3258 0.4477 0.5514 0.059 Uiso calc R 1 1
C C17 0.3850(2) 0.31386(17) 0.60579(9) 0.0524(5) Uani d . 1 1
H H17 0.4324 0.2701 0.5781 0.063 Uiso calc R 1 1
C C18 0.3811(2) 0.27080(16) 0.66211(10) 0.0503(5) Uani d . 1 1
C C19 0.3084(3) 0.33669(17) 0.70260(9) 0.0537(6) Uani d . 1 1
H H19 0.3047 0.3087 0.7407 0.064 Uiso calc R 1 1
C C20 0.2412(3) 0.44314(16) 0.68760(8) 0.0492(5) Uani d . 1 1
H H20 0.1920 0.4864 0.7152 0.059 Uiso calc R 1 1
C C21 0.4539(3) 0.15517(18) 0.67975(12) 0.0743(7) Uani d . 1 1
H H21A 0.5487 0.1604 0.7005 0.112 Uiso calc R 1 1
H H21B 0.4823 0.1166 0.6464 0.112 Uiso calc R 1 1
H H21C 0.3770 0.1148 0.7035 0.112 Uiso calc R 1 1
S S22 0.44065(6) 0.75042(5) 0.57530(2) 0.04896(16) Uani d . 1 1
O O3 0.55605(16) 0.79107(15) 0.60897(7) 0.0711(5) Uani d . 1 1
O O4 0.48252(19) 0.66221(13) 0.54054(6) 0.0672(5) Uani d . 1 1
C C23 0.3487(2) 0.86359(17) 0.53395(8) 0.0429(5) Uani d . 1 1
C C24 0.2862(2) 0.84817(18) 0.48251(8) 0.0488(5) Uani d . 1 1
H H24 0.2953 0.7777 0.4692 0.059 Uiso calc R 1 1
C C25 0.2106(3) 0.93665(16) 0.45099(9) 0.0551(6) Uani d D 1 1
H H25 0.1711 0.9257 0.4159 0.066 Uiso calc R 1 1
C C26 0.1920(2) 1.04194(16) 0.47036(9) 0.0550(6) Uani d D 1 1
C C27 0.2570(3) 1.05608(18) 0.52176(9) 0.0642(7) Uani d D 1 1
H H27 0.2477 1.1265 0.5351 0.077 Uiso calc R 1 1
C C28 0.3354(3) 0.96839(18) 0.55381(10) 0.0572(6) Uani d . 1 1
H H28 0.3787 0.9797 0.5882 0.069 Uiso calc R 1 1
C C29 0.1023(3) 1.1370(2) 0.43677(12) 0.0802(8) Uani d . 1 1
H H29A -0.0054 1.1181 0.4317 0.120 Uiso calc R 1 1
H H29B 0.1566 1.1511 0.4002 0.120 Uiso calc R 1 1
H H29C 0.0986 1.2027 0.4570 0.120 Uiso calc R 1 1
S S30 0.28190(7) 1.08557(4) 0.27908(2) 0.05011(16) Uani d . 1 1
C C31 0.2102(2) 1.04886(15) 0.21732(8) 0.0399(4) Uani d . 1 1
N N32 0.13792(19) 1.12839(12) 0.18516(7) 0.0408(4) Uani d . 1 1
C C33 0.1363(2) 1.22799(14) 0.21026(8) 0.0391(4) Uani d . 1 1
C C34 0.2082(2) 1.21888(15) 0.26092(9) 0.0456(5) Uani d . 1 1
H H34 0.2162 1.2781 0.2830 0.055 Uiso calc R 1 1
C C35 0.0581(2) 1.32933(15) 0.18075(8) 0.0401(4) Uani d . 1 1
C C36 -0.0114(3) 1.32644(17) 0.12923(10) 0.0622(6) Uani d . 1 1
H H36 -0.0078 1.2594 0.1125 0.075 Uiso calc R 1 1
C C37 -0.0862(3) 1.42155(18) 0.10196(11) 0.0737(8) Uani d . 1 1
H H37 -0.1341 1.4168 0.0676 0.088 Uiso calc R 1 1
C C38 -0.0918(3) 1.52323(17) 0.12436(11) 0.0576(6) Uani d . 1 1
C C39 -0.0221(3) 1.52557(17) 0.17562(10) 0.0586(6) Uani d . 1 1
H H39 -0.0244 1.5929 0.1920 0.070 Uiso calc R 1 1
C C40 0.0512(3) 1.43090(15) 0.20370(9) 0.0513(5) Uani d . 1 1
H H40 0.0965 1.4356 0.2385 0.062 Uiso calc R 1 1
C C41 -0.1697(3) 1.62846(19) 0.09396(13) 0.0871(9) Uani d . 1 1
H H41A -0.1077 1.6484 0.0596 0.131 Uiso calc R 1 1
H H41B -0.1738 1.6881 0.1184 0.131 Uiso calc R 1 1
H H41C -0.2771 1.6156 0.0847 0.131 Uiso calc R 1 1
N N42 0.23294(19) 0.93682(12) 0.20213(7) 0.0427(4) Uani d . 1 1
S S43 0.39249(6) 0.90607(4) 0.15665(2) 0.04773(15) Uani d . 1 1
O O5 0.50268(17) 0.98571(12) 0.16599(7) 0.0583(4) Uani d . 1 1
O O6 0.43414(19) 0.78969(11) 0.16812(6) 0.0624(4) Uani d . 1 1
C C44 0.3245(3) 0.93295(16) 0.08724(9) 0.0495(5) Uani d . 1 1
C C45 0.2867(3) 0.84603(19) 0.05707(10) 0.0693(7) Uani d . 1 1
H H45 0.2966 0.7729 0.0736 0.083 Uiso calc R 1 1
C C46 0.2344(3) 0.8686(2) 0.00260(10) 0.0729(7) Uani d . 1 1
H H46 0.2102 0.8099 -0.0176 0.088 Uiso calc R 1 1
C C47 0.2170(3) 0.9760(2) -0.02279(9) 0.0597(6) Uani d . 1 1
C C48 0.2570(3) 1.0612(2) 0.00777(10) 0.0663(7) Uani d . 1 1
H H48 0.2473 1.1342 -0.0089 0.080 Uiso calc R 1 1
C C49 0.3109(3) 1.04112(18) 0.06221(10) 0.0586(6) Uani d . 1 1
H H49 0.3378 1.0998 0.0819 0.070 Uiso calc R 1 1
C C50 0.1540(3) 1.0004(2) -0.08219(10) 0.0806(8) Uani d . 1 1
H H50A 0.0718 1.0608 -0.0823 0.121 Uiso calc R 1 1
H H50B 0.1096 0.9350 -0.0933 0.121 Uiso calc R 1 1
H H50C 0.2407 1.0207 -0.1086 0.121 Uiso calc R 1 1
S S51 0.07665(6) 0.85425(4) 0.21475(2) 0.04588(15) Uani d . 1 1
O O7 -0.05860(17) 0.92715(11) 0.22956(7) 0.0609(4) Uani d . 1 1
O O8 0.0765(2) 0.79145(11) 0.16686(6) 0.0617(4) Uani d . 1 1
C C52 0.1246(2) 0.76319(15) 0.27528(8) 0.0412(5) Uani d . 1 1
C C53 0.2258(3) 0.66786(16) 0.26941(9) 0.0521(5) Uani d . 1 1
H H53 0.2736 0.6537 0.2340 0.063 Uiso calc R 1 1
C C54 0.2545(3) 0.59416(17) 0.31684(9) 0.0527(5) Uani d . 1 1
H H54 0.3225 0.5301 0.3130 0.063 Uiso calc R 1 1
C C55 0.1849(2) 0.61315(17) 0.36979(9) 0.0473(5) Uani d . 1 1
C C56 0.0841(3) 0.70896(18) 0.37416(9) 0.0544(6) Uani d . 1 1
H H56 0.0354 0.7230 0.4094 0.065 Uiso calc R 1 1
C C57 0.0541(2) 0.78400(17) 0.32762(9) 0.0492(5) Uani d . 1 1
H H57 -0.0134 0.8483 0.3315 0.059 Uiso calc R 1 1
C C58 0.2167(3) 0.53202(19) 0.42073(10) 0.0661(7) Uani d . 1 1
H H58A 0.3187 0.5439 0.4354 0.099 Uiso calc R 1 1
H H58B 0.2187 0.4572 0.4099 0.099 Uiso calc R 1 1
H H58C 0.1329 0.5430 0.4496 0.099 Uiso calc R 1 1

loop_
_atom_site_aniso_label
_atom_site_aniso_U_11
_atom_site_aniso_U_22
_atom_site_aniso_U_33
_atom_site_aniso_U_12
_atom_site_aniso_U_13
_atom_site_aniso_U_23
S1 0.0562(3) 0.0432(3) 0.0499(3) 0.0036(3) -0.0051(3) -0.0061(2)
C2 0.0424(11) 0.0394(11) 0.0395(11) -0.0056(9) 0.0001(9) -0.0044(9)
N3 0.0496(10) 0.0396(9) 0.0364(9) -0.0057(8) -0.0008(7) -0.0035(7)
C4 0.0433(11) 0.0419(11) 0.0390(11) -0.0090(9) 0.0011(9) -0.0053(9)
C5 0.0532(12) 0.0457(12) 0.0444(12) -0.0041(10) -0.0011(10) -0.0111(10)
C6 0.0462(11) 0.0444(11) 0.0373(11) -0.0095(9) 0.0018(9) -0.0035(9)
C7 0.0742(15) 0.0514(13) 0.0414(12) 0.0026(11) -0.0050(11) -0.0116(10)
C8 0.0770(16) 0.0492(13) 0.0474(13) 0.0061(12) -0.0031(12) -0.0032(11)
C9 0.0587(13) 0.0574(14) 0.0423(12) -0.0075(11) -0.0011(10) 0.0047(10)
C10 0.0870(17) 0.0552(14) 0.0429(12) -0.0159(13) -0.0137(12) -0.0050(11)
C11 0.0755(15) 0.0415(12) 0.0486(13) -0.0082(11) -0.0107(11) -0.0058(10)
C12 0.098(2) 0.0774(18) 0.0538(15) 0.0031(15) -0.0145(14) 0.0104(13)
N13 0.0477(9) 0.0453(9) 0.0341(9) -0.0068(8) 0.0001(7) -0.0011(7)
S14 0.0445(3) 0.0420(3) 0.0381(3) 0.0013(2) -0.0042(2) -0.0050(2)
O1 0.0406(7) 0.0500(8) 0.0549(9) -0.0001(6) 0.0021(6) -0.0089(7)
O2 0.0681(10) 0.0569(9) 0.0405(8) 0.0041(7) -0.0144(7) -0.0059(7)
C15 0.0442(11) 0.0406(11) 0.0409(11) -0.0020(9) -0.0034(9) -0.0048(9)
C16 0.0550(13) 0.0512(13) 0.0421(12) 0.0001(10) 0.0004(10) -0.0078(10)
C17 0.0543(13) 0.0478(13) 0.0557(14) 0.0035(10) 0.0012(11) -0.0161(11)
C18 0.0491(12) 0.0396(11) 0.0636(14) -0.0020(10) -0.0117(11) -0.0085(11)
C19 0.0700(14) 0.0450(12) 0.0463(12) -0.0052(11) -0.0106(11) 0.0007(10)
C20 0.0624(13) 0.0454(12) 0.0398(11) -0.0003(10) -0.0012(10) -0.0079(10)
C21 0.0869(18) 0.0474(14) 0.0889(19) 0.0057(13) -0.0210(15) -0.0068(13)
S22 0.0385(3) 0.0630(4) 0.0421(3) 0.0029(3) 0.0012(2) 0.0052(3)
O3 0.0409(8) 0.1111(14) 0.0605(10) -0.0190(9) -0.0101(7) 0.0124(9)
O4 0.0708(10) 0.0706(10) 0.0521(9) 0.0262(9) 0.0135(8) 0.0011(8)
C23 0.0355(10) 0.0507(12) 0.0410(11) -0.0065(9) 0.0047(9) 0.0023(9)
C24 0.0484(12) 0.0533(13) 0.0439(12) -0.0022(10) 0.0021(10) -0.0033(10)
C25 0.0506(13) 0.0637(15) 0.0484(13) -0.0023(11) -0.0023(10) 0.0076(11)
C26 0.0393(11) 0.0575(14) 0.0633(15) -0.0044(10) 0.0119(11) 0.0126(12)
C27 0.0676(15) 0.0415(13) 0.0817(18) -0.0110(11) 0.0177(14) -0.0013(12)
C28 0.0638(14) 0.0551(14) 0.0543(14) -0.0183(11) 0.0014(11) -0.0040(11)
C29 0.0538(15) 0.0697(16) 0.106(2) 0.0090(13) 0.0105(14) 0.0330(16)
S30 0.0628(3) 0.0406(3) 0.0472(3) 0.0031(3) -0.0096(3) -0.0078(2)
C31 0.0448(11) 0.0307(10) 0.0441(11) -0.0025(8) 0.0014(9) -0.0048(9)
N32 0.0477(9) 0.0303(8) 0.0447(9) -0.0046(7) 0.0005(8) -0.0045(7)
C33 0.0418(11) 0.0294(10) 0.0464(11) -0.0056(8) 0.0058(9) -0.0064(8)
C34 0.0533(12) 0.0352(11) 0.0499(12) -0.0016(9) -0.0021(10) -0.0138(9)
C35 0.0414(11) 0.0305(10) 0.0481(12) -0.0048(8) 0.0038(9) -0.0037(9)
C36 0.0848(17) 0.0341(11) 0.0700(16) -0.0015(11) -0.0209(13) -0.0089(11)
C37 0.099(2) 0.0474(14) 0.0774(17) -0.0050(13) -0.0406(16) -0.0010(13)
C38 0.0573(14) 0.0391(12) 0.0754(16) -0.0032(10) -0.0086(12) 0.0024(11)
C39 0.0761(16) 0.0300(11) 0.0693(16) -0.0033(11) 0.0016(13) -0.0060(11)
C40 0.0676(14) 0.0357(11) 0.0506(13) -0.0023(10) -0.0015(11) -0.0063(10)
C41 0.101(2) 0.0458(14) 0.113(2) 0.0006(14) -0.0331(19) 0.0110(15)
N42 0.0532(10) 0.0278(8) 0.0475(10) -0.0025(7) -0.0005(8) -0.0058(7)
S43 0.0545(3) 0.0376(3) 0.0503(3) 0.0057(2) -0.0025(2) -0.0075(2)
O5 0.0498(9) 0.0597(9) 0.0670(10) -0.0061(7) -0.0005(7) -0.0143(8)
O6 0.0797(11) 0.0424(8) 0.0624(10) 0.0193(8) -0.0059(8) -0.0084(7)
C44 0.0606(13) 0.0402(11) 0.0468(12) 0.0015(10) 0.0025(10) -0.0060(10)
C45 0.110(2) 0.0426(13) 0.0558(15) -0.0027(13) -0.0055(14) -0.0105(11)
C46 0.104(2) 0.0657(16) 0.0516(15) -0.0078(15) -0.0056(14) -0.0164(13)
C47 0.0567(14) 0.0750(16) 0.0455(13) -0.0018(12) 0.0096(11) -0.0046(12)
C48 0.0803(17) 0.0568(14) 0.0582(15) -0.0015(13) 0.0010(13) 0.0077(12)
C49 0.0764(16) 0.0436(12) 0.0558(14) -0.0073(11) -0.0022(12) -0.0030(11)
C50 0.0746(17) 0.114(2) 0.0497(15) -0.0005(16) 0.0013(13) 0.0010(15)
S51 0.0541(3) 0.0318(3) 0.0524(3) -0.0050(2) -0.0133(3) 0.0005(2)
O7 0.0466(8) 0.0460(8) 0.0875(12) 0.0033(7) -0.0084(8) 0.0056(8)
O8 0.0960(12) 0.0406(8) 0.0521(9) -0.0172(8) -0.0256(8) -0.0001(7)
C52 0.0459(11) 0.0328(10) 0.0462(11) -0.0053(9) -0.0095(9) -0.0034(9)
C53 0.0693(14) 0.0417(12) 0.0439(12) 0.0028(11) -0.0012(11) -0.0024(10)
C54 0.0622(14) 0.0393(11) 0.0555(14) 0.0046(10) -0.0086(11) -0.0016(10)
C55 0.0506(12) 0.0477(12) 0.0455(12) -0.0141(10) -0.0114(10) -0.0005(10)
C56 0.0582(13) 0.0598(14) 0.0459(12) -0.0090(11) 0.0022(10) -0.0063(11)
C57 0.0492(12) 0.0433(12) 0.0553(13) -0.0007(10) -0.0015(10) -0.0086(10)
C58 0.0751(16) 0.0686(15) 0.0541(14) -0.0109(13) -0.0175(12) 0.0095(12)

loop_
_atom_type_symbol
_atom_type_description
_atom_type_scat_dispersion_real
_atom_type_scat_dispersion_imag
_atom_type_scat_source
C C 0.0033 0.0016 'International Tables Vol C Tables 4.2.6.8 and 6.1.1.4'
H H 0.0000 0.0000 'International Tables Vol C Tables 4.2.6.8 and 6.1.1.4'
N N 0.0061 0.0033 'International Tables Vol C Tables 4.2.6.8 and 6.1.1.4'
O O 0.0106 0.0060 'International Tables Vol C Tables 4.2.6.8 and 6.1.1.4'
S S 0.1246 0.1234 'International Tables Vol C Tables 4.2.6.8 and 6.1.1.4'

loop_
_geom_angle_atom_site_label_1
_geom_angle_atom_site_label_2
_geom_angle_atom_site_label_3
_geom_angle
_geom_angle_publ_flag
C5 S1 C2 88.51(9) ?
N3 C2 N13 122.53(17) ?
N3 C2 S1 115.95(14) ?
N13 C2 S1 121.50(14) ?
C2 N3 C4 110.23(16) ?
C5 C4 N3 114.31(17) ?
C5 C4 C6 127.27(18) ?
N3 C4 C6 118.42(16) ?
C4 C5 S1 110.99(15) ?
C4 C5 H5 124.5 ?
S1 C5 H5 124.5 ?
C11 C6 C7 117.75(18) ?
C11 C6 C4 122.21(18) ?
C7 C6 C4 120.04(17) ?
C8 C7 C6 121.09(19) ?
C8 C7 H7 119.5 ?
C6 C7 H7 119.5 ?
C9 C8 C7 121.3(2) ?
C9 C8 H8 119.3 ?
C7 C8 H8 119.3 ?
C8 C9 C10 117.7(2) ?
C8 C9 C12 121.1(2) ?
C10 C9 C12 121.2(2) ?
C11 C10 C9 121.5(2) ?
C11 C10 H10 119.3 ?
C9 C10 H10 119.3 ?
C10 C11 C6 120.6(2) ?
C10 C11 H11 119.7 ?
C6 C11 H11 119.7 ?
C9 C12 H12A 109.5 ?
C9 C12 H12B 109.5 ?
H12A C12 H12B 109.5 ?
C9 C12 H12C 109.5 ?
H12A C12 H12C 109.5 ?
H12B C12 H12C 109.5 ?
C2 N13 S14 117.79(13) y
C2 N13 S22 117.50(13) y
S14 N13 S22 123.86(9) y
O1 S14 O2 120.91(8) ?
O1 S14 N13 104.42(8) ?
O2 S14 N13 105.63(8) ?
O1 S14 C15 108.55(9) ?
O2 S14 C15 109.88(9) ?
N13 S14 C15 106.39(8) ?
C20 C15 C16 120.91(18) ?
C20 C15 S14 118.98(15) ?
C16 C15 S14 120.08(15) ?
C17 C16 C15 118.92(19) ?
C17 C16 H16 120.5 ?
C15 C16 H16 120.5 ?
C16 C17 C18 121.72(19) ?
C16 C17 H17 119.1 ?
C18 C17 H17 119.1 ?
C17 C18 C19 118.33(18) ?
C17 C18 C21 121.4(2) ?
C19 C18 C21 120.3(2) ?
C20 C19 C18 121.4(2) ?
C20 C19 H19 119.3 ?
C18 C19 H19 119.3 ?
C19 C20 C15 118.67(19) ?
C19 C20 H20 120.7 ?
C15 C20 H20 120.7 ?
C18 C21 H21A 109.5 ?
C18 C21 H21B 109.5 ?
H21A C21 H21B 109.5 ?
C18 C21 H21C 109.5 ?
H21A C21 H21C 109.5 ?
H21B C21 H21C 109.5 ?
O4 S22 O3 121.39(10) ?
O4 S22 N13 107.88(9) ?
O3 S22 N13 103.99(9) ?
O4 S22 C23 109.14(9) ?
O3 S22 C23 108.52(10) ?
N13 S22 C23 104.60(8) ?
C24 C23 C28 120.01(19) ?
C24 C23 S22 120.34(16) ?
C28 C23 S22 119.63(16) ?
C25 C24 C23 120.1(2) ?
C25 C24 H24 120.0 ?
C23 C24 H24 120.0 ?
C24 C25 C26 121.3(2) ?
C24 C25 H25 119.4 ?
C26 C25 H25 119.4 ?
C27 C26 C25 117.8(2) ?
C27 C26 C29 121.4(2) ?
C25 C26 C29 120.8(2) ?
C28 C27 C26 121.8(2) ?
C28 C27 H27 119.1 ?
C26 C27 H27 119.1 ?
C27 C28 C23 119.0(2) ?
C27 C28 H28 120.5 ?
C23 C28 H28 120.5 ?
C26 C29 H29A 109.5 ?
C26 C29 H29B 109.5 ?
H29A C29 H29B 109.5 ?
C26 C29 H29C 109.5 ?
H29A C29 H29C 109.5 ?
H29B C29 H29C 109.5 ?
C34 S30 C31 88.39(9) ?
N32 C31 N42 122.52(17) ?
N32 C31 S30 116.37(14) ?
N42 C31 S30 121.10(14) ?
C31 N32 C33 109.64(16) ?
C34 C33 N32 114.17(16) ?
C34 C33 C35 127.37(17) ?
N32 C33 C35 118.45(17) ?
C33 C34 S30 111.43(14) ?
C33 C34 H34 124.3 ?
S30 C34 H34 124.3 ?
C36 C35 C40 117.44(18) ?
C36 C35 C33 121.25(17) ?
C40 C35 C33 121.31(18) ?
C35 C36 C37 121.1(2) ?
C35 C36 H36 119.5 ?
C37 C36 H36 119.5 ?
C38 C37 C36 121.7(2) ?
C38 C37 H37 119.2 ?
C36 C37 H37 119.2 ?
C39 C38 C37 116.9(2) ?
C39 C38 C41 121.0(2) ?
C37 C38 C41 122.0(2) ?
C38 C39 C40 122.0(2) ?
C38 C39 H39 119.0 ?
C40 C39 H39 119.0 ?
C39 C40 C35 120.9(2) ?
C39 C40 H40 119.6 ?
C35 C40 H40 119.6 ?
C38 C41 H41A 109.5 ?
C38 C41 H41B 109.5 ?
H41A C41 H41B 109.5 ?
C38 C41 H41C 109.5 ?
H41A C41 H41C 109.5 ?
H41B C41 H41C 109.5 ?
C31 N42 S51 118.07(13) y
C31 N42 S43 116.99(13) y
S51 N42 S43 122.71(9) y
O5 S43 O6 120.77(9) ?
O5 S43 N42 103.42(8) ?
O6 S43 N42 105.94(9) ?
O5 S43 C44 109.09(10) ?
O6 S43 C44 109.59(9) ?
N42 S43 C44 107.04(9) ?
C49 C44 C45 119.8(2) ?
C49 C44 S43 119.79(17) ?
C45 C44 S43 120.39(17) ?
C46 C45 C44 119.6(2) ?
C46 C45 H45 120.2 ?
C44 C45 H45 120.2 ?
C45 C46 C47 121.6(2) ?
C45 C46 H46 119.2 ?
C47 C46 H46 119.2 ?
C46 C47 C48 117.9(2) ?
C46 C47 C50 121.1(2) ?
C48 C47 C50 121.0(2) ?
C49 C48 C47 121.9(2) ?
C49 C48 H48 119.1 ?
C47 C48 H48 119.1 ?
C48 C49 C44 119.2(2) ?
C48 C49 H49 120.4 ?
C44 C49 H49 120.4 ?
C47 C50 H50A 109.5 ?
C47 C50 H50B 109.5 ?
H50A C50 H50B 109.5 ?
C47 C50 H50C 109.5 ?
H50A C50 H50C 109.5 ?
H50B C50 H50C 109.5 ?
O8 S51 O7 121.16(10) ?
O8 S51 N42 105.89(9) ?
O7 S51 N42 105.46(8) ?
O8 S51 C52 108.98(9) ?
O7 S51 C52 108.32(10) ?
N42 S51 C52 106.01(8) ?
C57 C52 C53 120.39(19) ?
C57 C52 S51 119.64(15) ?
C53 C52 S51 119.86(16) ?
C54 C53 C52 119.0(2) ?
C54 C53 H53 120.5 ?
C52 C53 H53 120.5 ?
C55 C54 C53 121.7(2) ?
C55 C54 H54 119.2 ?
C53 C54 H54 119.2 ?
C54 C55 C56 117.89(19) ?
C54 C55 C58 121.0(2) ?
C56 C55 C58 121.1(2) ?
C57 C56 C55 121.6(2) ?
C57 C56 H56 119.2 ?
C55 C56 H56 119.2 ?
C52 C57 C56 119.44(19) ?
C52 C57 H57 120.3 ?
C56 C57 H57 120.3 ?
C55 C58 H58A 109.5 ?
C55 C58 H58B 109.5 ?
H58A C58 H58B 109.5 ?
C55 C58 H58C 109.5 ?
H58A C58 H58C 109.5 ?
H58B C58 H58C 109.5 ?

loop_
_geom_bond_atom_site_label_1
_geom_bond_atom_site_label_2
_geom_bond_distance
S1 C5 1.700(2)
S1 C2 1.7182(19)
C2 N3 1.292(2)
C2 N13 1.426(2)
N3 C4 1.377(2)
C4 C5 1.364(3)
C4 C6 1.473(3)
C5 H5 0.9300
C6 C11 1.384(3)
C6 C7 1.389(3)
C7 C8 1.378(3)
C7 H7 0.9300
C8 C9 1.372(3)
C8 H8 0.9300
C9 C10 1.386(3)
C9 C12 1.516(3)
C10 C11 1.381(3)
C10 H10 0.9300
C11 H11 0.9300
C12 H12A 0.9600
C12 H12B 0.9600
C12 H12C 0.9600
N13 S14 1.6902(16)
N13 S22 1.6951(16)
S14 O1 1.4190(14)
S14 O2 1.4232(14)
S14 C15 1.7526(19)
C15 C20 1.384(3)
C15 C16 1.386(3)
C16 C17 1.373(3)
C16 H16 0.9300
C17 C18 1.379(3)
C17 H17 0.9300
C18 C19 1.384(3)
C18 C21 1.507(3)
C19 C20 1.382(3)
C19 H19 0.9300
C20 H20 0.9300
C21 H21A 0.9600
C21 H21B 0.9600
C21 H21C 0.9600
S22 O4 1.4146(16)
S22 O3 1.4219(15)
S22 C23 1.7505(19)
C23 C24 1.378(3)
C23 C28 1.383(3)
C24 C25 1.372(3)
C24 H24 0.9300
C25 C26 1.3842(17)
C25 H25 0.9300
C26 C27 1.3831(17)
C26 C29 1.502(3)
C27 C28 1.382(3)
C27 H27 0.9300
C28 H28 0.9300
C29 H29A 0.9600
C29 H29B 0.9600
C29 H29C 0.9600
S30 C34 1.6998(19)
S30 C31 1.7107(19)
C31 N32 1.295(2)
C31 N42 1.426(2)
N32 C33 1.387(2)
C33 C34 1.355(3)
C33 C35 1.471(2)
C34 H34 0.9300
C35 C36 1.377(3)
C35 C40 1.381(3)
C36 C37 1.382(3)
C36 H36 0.9300
C37 C38 1.377(3)
C37 H37 0.9300
C38 C39 1.371(3)
C38 C41 1.515(3)
C39 C40 1.380(3)
C39 H39 0.9300
C40 H40 0.9300
C41 H41A 0.9600
C41 H41B 0.9600
C41 H41C 0.9600
N42 S51 1.6985(17)
N42 S43 1.7040(17)
S43 O5 1.4191(15)
S43 O6 1.4235(14)
S43 C44 1.752(2)
C44 C49 1.380(3)
C44 C45 1.386(3)
C45 C46 1.374(3)
C45 H45 0.9300
C46 C47 1.375(3)
C46 H46 0.9300
C47 C48 1.379(3)
C47 C50 1.516(3)
C48 C49 1.375(3)
C48 H48 0.9300
C49 H49 0.9300
C50 H50A 0.9600
C50 H50B 0.9600
C50 H50C 0.9600
S51 O8 1.4175(15)
S51 O7 1.4233(15)
S51 C52 1.7605(19)
C52 C57 1.375(3)
C52 C53 1.384(3)
C53 C54 1.380(3)
C53 H53 0.9300
C54 C55 1.380(3)
C54 H54 0.9300
C55 C56 1.383(3)
C55 C58 1.497(3)
C56 C57 1.376(3)
C56 H56 0.9300
C57 H57 0.9300
C58 H58A 0.9600
C58 H58B 0.9600
C58 H58C 0.9600

loop_
_geom_hbond_atom_site_label_D
_geom_hbond_atom_site_label_H
_geom_hbond_atom_site_label_A
_geom_hbond_site_symmetry_A
_geom_hbond_distance_DH
_geom_hbond_distance_HA
_geom_hbond_distance_DA
_geom_hbond_angle_DHA
C29 H29B O3 2_676 0.96 2.54 3.148(3) 122
C50 H50C O5 2_675 0.96 2.47 3.397(3) 162

loop_
_geom_torsion_atom_site_label_1
_geom_torsion_atom_site_label_2
_geom_torsion_atom_site_label_3
_geom_torsion_atom_site_label_4
_geom_torsion
C5 S1 C2 N3 0.20(16)
C5 S1 C2 N13 -178.73(16)
N13 C2 N3 C4 179.31(17)
S1 C2 N3 C4 0.4(2)
C2 N3 C4 C5 -1.0(2)
C2 N3 C4 C6 178.96(17)
N3 C4 C5 S1 1.1(2)
C6 C4 C5 S1 -178.80(16)
C2 S1 C5 C4 -0.73(16)
C5 C4 C6 C11 -17.2(3)
N3 C4 C6 C11 162.9(2)
C5 C4 C6 C7 162.9(2)
N3 C4 C6 C7 -17.0(3)
C11 C6 C7 C8 -0.3(3)
C4 C6 C7 C8 179.6(2)
C6 C7 C8 C9 -0.7(4)
C7 C8 C9 C10 1.4(3)
C7 C8 C9 C12 -177.7(2)
C8 C9 C10 C11 -1.1(4)
C12 C9 C10 C11 178.0(2)
C9 C10 C11 C6 0.2(4)
C7 C6 C11 C10 0.6(3)
C4 C6 C11 C10 -179.4(2)
N3 C2 N13 S14 81.0(2)
S1 C2 N13 S14 -100.19(16)
N3 C2 N13 S22 -88.9(2)
S1 C2 N13 S22 89.99(16)
C2 N13 S14 O1 33.22(15)
S22 N13 S14 O1 -157.66(10)
C2 N13 S14 O2 161.73(13)
S22 N13 S14 O2 -29.15(13)
C2 N13 S14 C15 -81.50(15)
S22 N13 S14 C15 87.62(12)
O1 S14 C15 C20 -29.21(19)
O2 S14 C15 C20 -163.45(16)
N13 S14 C15 C20 82.66(18)
O1 S14 C15 C16 148.83(16)
O2 S14 C15 C16 14.6(2)
N13 S14 C15 C16 -99.30(17)
C20 C15 C16 C17 0.3(3)
S14 C15 C16 C17 -177.72(15)
C15 C16 C17 C18 -0.9(3)
C16 C17 C18 C19 0.8(3)
C16 C17 C18 C21 -179.1(2)
C17 C18 C19 C20 -0.1(3)
C21 C18 C19 C20 179.8(2)
C18 C19 C20 C15 -0.4(3)
C16 C15 C20 C19 0.3(3)
S14 C15 C20 C19 178.36(16)
C2 N13 S22 O4 139.80(14)
S14 N13 S22 O4 -29.35(13)
C2 N13 S22 O3 9.68(16)
S14 N13 S22 O3 -159.47(11)
C2 N13 S22 C23 -104.10(15)
S14 N13 S22 C23 86.76(12)
O4 S22 C23 C24 18.53(19)
O3 S22 C23 C24 152.78(16)
N13 S22 C23 C24 -96.69(17)
O4 S22 C23 C28 -163.06(17)
O3 S22 C23 C28 -28.81(19)
N13 S22 C23 C28 81.72(18)
C28 C23 C24 C25 -0.1(3)
S22 C23 C24 C25 178.32(16)
C23 C24 C25 C26 -1.5(3)
C24 C25 C26 C27 2.2(3)
C24 C25 C26 C29 -177.18(19)
C25 C26 C27 C28 -1.3(3)
C29 C26 C27 C28 178.0(2)
C26 C27 C28 C23 -0.2(3)
C24 C23 C28 C27 0.9(3)
S22 C23 C28 C27 -177.50(16)
C34 S30 C31 N32 0.38(16)
C34 S30 C31 N42 179.08(17)
N42 C31 N32 C33 -178.92(17)
S30 C31 N32 C33 -0.2(2)
C31 N32 C33 C34 -0.1(2)
C31 N32 C33 C35 -179.46(16)
N32 C33 C34 S30 0.4(2)
C35 C33 C34 S30 179.67(15)
C31 S30 C34 C33 -0.41(16)
C34 C33 C35 C36 -179.7(2)
N32 C33 C35 C36 -0.4(3)
C34 C33 C35 C40 0.2(3)
N32 C33 C35 C40 179.45(19)
C40 C35 C36 C37 -0.6(3)
C33 C35 C36 C37 179.3(2)
C35 C36 C37 C38 1.3(4)
C36 C37 C38 C39 -1.2(4)
C36 C37 C38 C41 178.4(2)
C37 C38 C39 C40 0.3(4)
C41 C38 C39 C40 -179.2(2)
C38 C39 C40 C35 0.4(4)
C36 C35 C40 C39 -0.3(3)
C33 C35 C40 C39 179.84(19)
N32 C31 N42 S51 -81.3(2)
S30 C31 N42 S51 100.11(16)
N32 C31 N42 S43 82.2(2)
S30 C31 N42 S43 -96.38(16)
C31 N42 S43 O5 26.11(16)
S51 N42 S43 O5 -171.21(10)
C31 N42 S43 O6 154.07(14)
S51 N42 S43 O6 -43.24(13)
C31 N42 S43 C44 -89.03(15)
S51 N42 S43 C44 73.65(13)
O5 S43 C44 C49 -31.6(2)
O6 S43 C44 C49 -165.88(17)
N42 S43 C44 C49 79.7(2)
O5 S43 C44 C45 147.44(19)
O6 S43 C44 C45 13.2(2)
N42 S43 C44 C45 -101.3(2)
C49 C44 C45 C46 -0.6(4)
S43 C44 C45 C46 -179.7(2)
C44 C45 C46 C47 -0.6(4)
C45 C46 C47 C48 1.3(4)
C45 C46 C47 C50 -178.0(2)
C46 C47 C48 C49 -0.8(4)
C50 C47 C48 C49 178.5(2)
C47 C48 C49 C44 -0.4(4)
C45 C44 C49 C48 1.1(4)
S43 C44 C49 C48 -179.84(18)
C31 N42 S51 O8 139.98(14)
S43 N42 S51 O8 -22.53(13)
C31 N42 S51 O7 10.41(16)
S43 N42 S51 O7 -152.09(11)
C31 N42 S51 C52 -104.33(15)
S43 N42 S51 C52 93.16(12)
O8 S51 C52 C57 -145.10(16)
O7 S51 C52 C57 -11.44(19)
N42 S51 C52 C57 101.34(17)
O8 S51 C52 C53 31.22(19)
O7 S51 C52 C53 164.87(16)
N42 S51 C52 C53 -82.35(17)
C57 C52 C53 C54 0.0(3)
S51 C52 C53 C54 -176.25(16)
C52 C53 C54 C55 0.1(3)
C53 C54 C55 C56 0.1(3)
C53 C54 C55 C58 179.68(19)
C54 C55 C56 C57 -0.4(3)
C58 C55 C56 C57 -179.97(19)
C53 C52 C57 C56 -0.3(3)
S51 C52 C57 C56 175.97(15)
C55 C56 C57 C52 0.5(3)
